data_1510594
loop_
_publ_author_name
'Konuma, M.'
'Jansen, M.'
'Saltykov, V.'
'Nuss, J.'

_publ_section_title
;
 Investigation of the quasi binary system Ba Au - Ba Pt
;
_journal_name_full 'Zeitschrift fuer Anorganische und Allgemeine Chemie'
_journal_page_first 70
_journal_page_last 75
_journal_volume 635
_journal_year 2009
_chemical_formula_sum 'Au Ba2 Pt'
_chemical_name_systematic 'Ba2 Au Pt'
_space_group_IT_number 63
_symmetry_space_group_name_Hall '-C 2c 2'
_symmetry_space_group_name_H-M 'C m c m'
_cell_angle_alpha 90
_cell_angle_beta 90
_cell_angle_gamma 90
_cell_formula_units_Z 2
_cell_length_a 4.3915
_cell_length_b 11.9149
_cell_length_c 4.792
_cell_volume 250.738
_citation_journal_id_ASTM ZAACAB
_cod_data_source_file gold_75.cif
_cod_data_source_block Au1Ba2Pt1
_cod_original_cell_volume 250.7379
_cod_original_formula_sum 'Au1 Ba2 Pt1'
_cod_database_code 1510594

loop_
_symmetry_equiv_pos_as_xyz
x,y,z
-x,-y,z+1/2
x,-y,-z
-x,y,-z+1/2
-x,-y,-z
x,y,-z-1/2
-x,y,z
x,-y,z-1/2
x+1/2,y+1/2,z
-x+1/2,-y+1/2,z+1/2
x+1/2,-y+1/2,-z
-x+1/2,y+1/2,-z+1/2
-x+1/2,-y+1/2,-z
x+1/2,y+1/2,-z-1/2
-x+1/2,y+1/2,z
x+1/2,-y+1/2,z-1/2

loop_
_atom_site_label
_atom_site_type_symbol
_atom_site_fract_x
_atom_site_fract_y
_atom_site_fract_z
_atom_site_occupancy
_atom_site_U_iso_or_equiv
Au1 Au-1 0 0.57628 0.25 0.5 0.0
Pt1 Pt-2 0 0.57628 0.25 0.5 0.0
Ba1 Ba+2 0 0.8633 0.25 1 0.0
